data_1514995
loop_
_publ_author_name
'Tsay, Charlene'
'Peters, Jonas C.'

_publ_section_title
;
 Thermally stable N2 and H2 adducts of cationic nickel(ii)
;
_journal_issue 4
_journal_name_full 'Chemical Science'
_journal_page_first 1313
_journal_paper_doi 10.1039/c2sc01033j
_journal_volume 3
_journal_year 2012
_chemical_formula_moiety 'C36 H55 Ni P3 Si'
_chemical_formula_sum 'C36 H55 Cl Ni P3 Si'
_chemical_formula_weight 702.96
_chemical_melting_point ?
_chemical_name_common '[SiP(iPr)3]Ni-H'
_chemical_name_systematic
;
?
;
_space_group_IT_number 2
_symmetry_cell_setting triclinic
_symmetry_space_group_name_Hall '-P 1'
_symmetry_space_group_name_H-M 'P -1'
_atom_sites_solution_hydrogens geom
_atom_sites_solution_primary direct
_atom_sites_solution_secondary difmap
_audit_creation_method SHELXL-97
_cell_angle_alpha 78.237(3)
_cell_angle_beta 79.052(3)
_cell_angle_gamma 61.648(2)
_cell_formula_units_Z 2
_cell_length_a 10.9905(7)
_cell_length_b 11.1304(7)
_cell_length_c 16.8144(11)
_cell_measurement_reflns_used 9920
_cell_measurement_temperature 100(2)
_cell_measurement_theta_max 36.99
_cell_measurement_theta_min 2.27
_cell_volume 1761.8(2)
_computing_cell_refinement 'SAINT-Plus v7.66A (Bruker-AXS, 2009)'
_computing_data_collection 'APEX2 v2010.7-0 (Bruker-AXS, 2010)'
_computing_data_reduction 'SAINT-Plus v7.66A (Bruker-AXS, 2009)'
_computing_molecular_graphics 'Bruker SHELXTL'
_computing_publication_material 'Bruker SHELXTL'
_computing_structure_refinement 'SHELXL-97 (Sheldrick, 2008)'
_computing_structure_solution 'SHELXS-97 (Sheldrick, 2008)'
_diffrn_ambient_temperature 100(2)
_diffrn_detector_area_resol_mean 8.3
_diffrn_measured_fraction_theta_full 0.980
_diffrn_measured_fraction_theta_max 0.980
_diffrn_measurement_device_type 'Bruker KAPPA APEX II'
_diffrn_measurement_method '\w and \f scans'
_diffrn_radiation_monochromator graphite
_diffrn_radiation_source 'fine-focus sealed tube'
_diffrn_radiation_type MoK\a
_diffrn_radiation_wavelength 0.71073
_diffrn_reflns_av_R_equivalents 0.0631
_diffrn_reflns_av_sigmaI/netI 0.0560
_diffrn_reflns_limit_h_max 18
_diffrn_reflns_limit_h_min -18
_diffrn_reflns_limit_k_max 18
_diffrn_reflns_limit_k_min -18
_diffrn_reflns_limit_l_max 28
_diffrn_reflns_limit_l_min -28
_diffrn_reflns_number 82069
_diffrn_reflns_theta_full 36.32
_diffrn_reflns_theta_max 36.32
_diffrn_reflns_theta_min 1.24
_exptl_absorpt_coefficient_mu 0.821
_exptl_absorpt_correction_T_max 0.9679
_exptl_absorpt_correction_T_min 0.7564
_exptl_absorpt_correction_type multi-scan
_exptl_absorpt_process_details 'SADABS v2008/1 (Bruker-AXS, 2008)'
_exptl_crystal_colour orange
_exptl_crystal_density_diffrn 1.325
_exptl_crystal_density_meas ?
_exptl_crystal_density_method 'not measured'
_exptl_crystal_description plate
_exptl_crystal_F_000 750
_exptl_crystal_size_max 0.36
_exptl_crystal_size_mid 0.35
_exptl_crystal_size_min 0.04
_refine_diff_density_max 1.065
_refine_diff_density_min -0.544
_refine_diff_density_rms 0.118
_refine_ls_extinction_method none
_refine_ls_goodness_of_fit_ref 1.055
_refine_ls_hydrogen_treatment mixed
_refine_ls_matrix_type full
_refine_ls_number_parameters 390
_refine_ls_number_reflns 16765
_refine_ls_number_restraints 0
_refine_ls_restrained_S_all 1.055
_refine_ls_R_factor_all 0.0750
_refine_ls_R_factor_gt 0.0462
_refine_ls_shift/su_max 0.001
_refine_ls_shift/su_mean 0.000
_refine_ls_structure_factor_coef Fsqd
_refine_ls_weighting_details 'calc w=1/[\s^2^(Fo^2^)+(0.0485P)^2^+1.1686P] where P=(Fo^2^+2Fc^2^)/3'
_refine_ls_weighting_scheme calc
_refine_ls_wR_factor_gt 0.1045
_refine_ls_wR_factor_ref 0.1168
_reflns_number_gt 12147
_reflns_number_total 16765
_reflns_threshold_expression >2sigma(I)
_cod_data_source_file c2sc01033j.txt
_cod_data_source_block ct15
_cod_depositor_comments
;
The following automatic conversions were performed:

'_chemical_melting_point' value 'not measured' was changed to '?' -
the value is undefined or not given.

'_symmetry_cell_setting' value
'Triclinic' changed to 'triclinic' according to
/usr/data/users/saulius/automatic-downloads/retrospective/RSC/lib/dictionaries/cif_core.dic
dictionary named 'cif_core.dic' version 2.4.2 from 2011-04-26.

Automatic conversion script
Id: cif_fix_values 2281 2013-09-26 08:29:07Z andrius 

The following automatic conversions were performed:

'_exptl_crystal_density_meas' value 'not measured' was changed to '?'
- the value is perceived as not measured.

Automatic conversion script
Id: cif_fix_values 3008 2015-01-20 13:52:24Z robertas 
;
_cod_original_sg_symbol_H-M P-1
_cod_database_code 1514995

loop_
_symmetry_equiv_pos_as_xyz
'x, y, z'
'-x, -y, -z'

loop_
_atom_site_label
_atom_site_type_symbol
_atom_site_fract_x
_atom_site_fract_y
_atom_site_fract_z
_atom_site_U_iso_or_equiv
_atom_site_adp_type
_atom_site_occupancy
_atom_site_symmetry_multiplicity
_atom_site_calc_flag
_atom_site_refinement_flags
_atom_site_disorder_assembly
_atom_site_disorder_group
Ni1 Ni 0.372451(19) 0.195843(18) 0.302492(11) 0.00783(4) Uani 1 1 d . . .
Cl1 Cl 0.4439(16) 0.0775(16) 0.4306(9) 0.017(5) Uiso 0.026(2) 1 d P A 1
H100 H 0.401(3) 0.133(3) 0.3884(16) 0.021 Uiso 0.974(2) 1 d P A 2
Si1 Si 0.31062(4) 0.30423(4) 0.18082(2) 0.00874(7) Uani 1 1 d . A .
P1 P 0.16939(4) 0.19345(4) 0.32334(2) 0.00891(7) Uani 1 1 d . A .
C11 C 0.11710(16) 0.20039(15) 0.22397(9) 0.0113(2) Uani 1 1 d . . .
C12 C 0.02643(17) 0.15100(17) 0.21261(10) 0.0157(3) Uani 1 1 d . A .
H12 H -0.0110 0.1079 0.2581 0.019 Uiso 1 1 calc R . .
C13 C -0.00890(19) 0.16516(19) 0.13454(11) 0.0197(3) Uani 1 1 d . . .
H13 H -0.0700 0.1313 0.1269 0.024 Uiso 1 1 calc R A .
C14 C 0.0456(2) 0.22923(19) 0.06761(11) 0.0210(3) Uani 1 1 d . A .
H14 H 0.0215 0.2389 0.0145 0.025 Uiso 1 1 calc R . .
C15 C 0.13516(18) 0.27876(17) 0.07879(10) 0.0167(3) Uani 1 1 d . . .
H15 H 0.1710 0.3231 0.0332 0.020 Uiso 1 1 calc R A .
C16 C 0.17323(16) 0.26408(15) 0.15648(9) 0.0114(2) Uani 1 1 d . A .
C111 C 0.00274(16) 0.33429(15) 0.36698(9) 0.0123(2) Uani 1 1 d . . .
H111 H 0.0221 0.3486 0.4192 0.015 Uiso 1 1 calc R A .
C112 C -0.03884(17) 0.47093(16) 0.31023(10) 0.0161(3) Uani 1 1 d . A .
H11A H -0.0586 0.4611 0.2581 0.024 Uiso 1 1 calc R . .
H11B H 0.0375 0.4960 0.3005 0.024 Uiso 1 1 calc R . .
H11C H -0.1221 0.5431 0.3358 0.024 Uiso 1 1 calc R . .
C113 C -0.12264(17) 0.30247(18) 0.38776(12) 0.0200(3) Uani 1 1 d . A .
H11D H -0.2036 0.3810 0.4097 0.030 Uiso 1 1 calc R . .
H11E H -0.1003 0.2205 0.4286 0.030 Uiso 1 1 calc R . .
H11F H -0.1436 0.2857 0.3382 0.030 Uiso 1 1 calc R . .
C121 C 0.16128(17) 0.04001(15) 0.38957(9) 0.0128(3) Uani 1 1 d . . .
H121 H 0.0705 0.0426 0.3855 0.015 Uiso 1 1 calc R A .
C122 C 0.27863(19) -0.09532(16) 0.36355(11) 0.0172(3) Uani 1 1 d . A .
H12A H 0.3685 -0.0990 0.3667 0.026 Uiso 1 1 calc R . .
H12B H 0.2718 -0.1011 0.3073 0.026 Uiso 1 1 calc R . .
H12C H 0.2709 -0.1728 0.4000 0.026 Uiso 1 1 calc R . .
C123 C 0.1680(2) 0.04627(18) 0.47878(10) 0.0186(3) Uani 1 1 d . A .
H12D H 0.1660 -0.0354 0.5131 0.028 Uiso 1 1 calc R . .
H12E H 0.0881 0.1293 0.4969 0.028 Uiso 1 1 calc R . .
H12F H 0.2543 0.0489 0.4833 0.028 Uiso 1 1 calc R . .
P2 P 0.38469(4) 0.38272(4) 0.31671(2) 0.00912(7) Uani 1 1 d . A .
C21 C 0.26203(15) 0.53045(14) 0.25278(9) 0.0106(2) Uani 1 1 d . . .
C22 C 0.19603(17) 0.66792(15) 0.26831(10) 0.0146(3) Uani 1 1 d . A .
H22 H 0.2149 0.6911 0.3144 0.018 Uiso 1 1 calc R . .
C23 C 0.10287(17) 0.77035(16) 0.21615(11) 0.0165(3) Uani 1 1 d . . .
H23 H 0.0575 0.8632 0.2270 0.020 Uiso 1 1 calc R A .
C24 C 0.07618(17) 0.73702(16) 0.14835(10) 0.0159(3) Uani 1 1 d . A .
H24 H 0.0128 0.8072 0.1129 0.019 Uiso 1 1 calc R . .
C25 C 0.14190(16) 0.60118(15) 0.13203(9) 0.0133(3) Uani 1 1 d . . .
H25 H 0.1237 0.5796 0.0851 0.016 Uiso 1 1 calc R A .
C26 C 0.23435(15) 0.49628(15) 0.18405(9) 0.0106(2) Uani 1 1 d . A .
C211 C 0.54522(16) 0.41042(15) 0.28613(9) 0.0121(2) Uani 1 1 d . . .
H211 H 0.6207 0.3332 0.3170 0.015 Uiso 1 1 calc R A .
C212 C 0.59610(17) 0.40254(17) 0.19523(10) 0.0161(3) Uani 1 1 d . A .
H21A H 0.5279 0.4808 0.1627 0.024 Uiso 1 1 calc R . .
H21B H 0.6075 0.3164 0.1811 0.024 Uiso 1 1 calc R . .
H21C H 0.6855 0.4055 0.1836 0.024 Uiso 1 1 calc R . .
C213 C 0.53054(18) 0.54500(17) 0.30716(11) 0.0176(3) Uani 1 1 d . A .
H21D H 0.6185 0.5501 0.2901 0.026 Uiso 1 1 calc R . .
H21E H 0.5073 0.5471 0.3662 0.026 Uiso 1 1 calc R . .
H21F H 0.4565 0.6236 0.2785 0.026 Uiso 1 1 calc R . .
C221 C 0.33547(17) 0.43315(16) 0.42186(9) 0.0134(3) Uani 1 1 d . . .
H221 H 0.3243 0.5286 0.4182 0.016 Uiso 1 1 calc R A .
C222 C 0.19791(18) 0.43255(18) 0.45950(10) 0.0178(3) Uani 1 1 d . A .
H22A H 0.2064 0.3401 0.4623 0.027 Uiso 1 1 calc R . .
H22B H 0.1241 0.4985 0.4257 0.027 Uiso 1 1 calc R . .
H22C H 0.1749 0.4587 0.5147 0.027 Uiso 1 1 calc R . .
C223 C 0.45149(19) 0.33556(19) 0.47603(10) 0.0189(3) Uani 1 1 d . A .
H22D H 0.4198 0.3545 0.5327 0.028 Uiso 1 1 calc R . .
H22E H 0.5342 0.3499 0.4570 0.028 Uiso 1 1 calc R . .
H22F H 0.4745 0.2400 0.4729 0.028 Uiso 1 1 calc R . .
P3 P 0.54704(4) 0.03809(4) 0.23397(2) 0.00909(7) Uani 1 1 d . A .
C31 C 0.58392(16) 0.12185(15) 0.13234(9) 0.0110(2) Uani 1 1 d . . .
C32 C 0.71274(16) 0.07415(16) 0.08450(10) 0.0145(3) Uani 1 1 d . A .
H32 H 0.7890 -0.0086 0.1036 0.017 Uiso 1 1 calc R . .
C33 C 0.72957(18) 0.14710(18) 0.00922(10) 0.0172(3) Uani 1 1 d . . .
H33 H 0.8175 0.1145 -0.0227 0.021 Uiso 1 1 calc R A .
C34 C 0.61788(18) 0.26790(17) -0.01964(10) 0.0165(3) Uani 1 1 d . A .
H34 H 0.6298 0.3180 -0.0709 0.020 Uiso 1 1 calc R . .
C35 C 0.48894(17) 0.31488(16) 0.02677(9) 0.0138(3) Uani 1 1 d . . .
H35 H 0.4127 0.3962 0.0063 0.017 Uiso 1 1 calc R A .
C36 C 0.46972(15) 0.24415(15) 0.10327(9) 0.0106(2) Uani 1 1 d . A .
C311 C 0.54373(17) -0.11461(15) 0.20376(10) 0.0135(3) Uani 1 1 d . . .
H311 H 0.5196 -0.1661 0.2551 0.016 Uiso 1 1 calc R A .
C312 C 0.68155(19) -0.21764(17) 0.16277(11) 0.0191(3) Uani 1 1 d . A .
H31A H 0.6700 -0.2942 0.1511 0.029 Uiso 1 1 calc R . .
H31B H 0.7541 -0.2532 0.1995 0.029 Uiso 1 1 calc R . .
H31C H 0.7085 -0.1713 0.1116 0.029 Uiso 1 1 calc R . .
C313 C 0.42931(19) -0.06919(17) 0.14818(11) 0.0194(3) Uani 1 1 d . A .
H31D H 0.4533 -0.0253 0.0951 0.029 Uiso 1 1 calc R . .
H31E H 0.3406 -0.0035 0.1736 0.029 Uiso 1 1 calc R . .
H31F H 0.4210 -0.1498 0.1404 0.029 Uiso 1 1 calc R . .
C321 C 0.71402(16) -0.05146(15) 0.28069(9) 0.0126(3) Uani 1 1 d . . .
H321 H 0.7897 -0.1045 0.2396 0.015 Uiso 1 1 calc R A .
C322 C 0.75127(17) 0.05034(17) 0.30575(10) 0.0157(3) Uani 1 1 d . A .
H32A H 0.6792 0.1014 0.3472 0.024 Uiso 1 1 calc R . .
H32B H 0.7575 0.1150 0.2578 0.024 Uiso 1 1 calc R . .
H32C H 0.8410 0.0001 0.3283 0.024 Uiso 1 1 calc R . .
C323 C 0.70480(18) -0.15273(16) 0.35560(10) 0.0176(3) Uani 1 1 d . A .
H32D H 0.7926 -0.1985 0.3801 0.026 Uiso 1 1 calc R . .
H32E H 0.6871 -0.2219 0.3389 0.026 Uiso 1 1 calc R . .
H32F H 0.6287 -0.1026 0.3957 0.026 Uiso 1 1 calc R . .

loop_
_atom_site_aniso_label
_atom_site_aniso_U_11
_atom_site_aniso_U_22
_atom_site_aniso_U_33
_atom_site_aniso_U_23
_atom_site_aniso_U_13
_atom_site_aniso_U_12
Ni1 0.00731(8) 0.00694(7) 0.00843(8) 0.00055(5) -0.00254(6) -0.00257(6)
Si1 0.00823(17) 0.00778(15) 0.00906(16) 0.00026(12) -0.00279(13) -0.00256(14)
P1 0.00805(15) 0.00856(14) 0.01013(15) -0.00019(11) -0.00197(12) -0.00384(13)
C11 0.0096(6) 0.0100(5) 0.0128(6) -0.0018(4) -0.0034(5) -0.0025(5)
C12 0.0126(7) 0.0167(7) 0.0199(7) -0.0021(5) -0.0046(5) -0.0075(6)
C13 0.0188(8) 0.0218(8) 0.0236(8) -0.0036(6) -0.0091(6) -0.0107(7)
C14 0.0253(9) 0.0214(8) 0.0194(7) -0.0011(6) -0.0140(6) -0.0094(7)
C15 0.0187(7) 0.0160(7) 0.0144(7) 0.0012(5) -0.0073(6) -0.0063(6)
C16 0.0106(6) 0.0100(5) 0.0125(6) -0.0012(4) -0.0036(5) -0.0030(5)
C111 0.0094(6) 0.0125(6) 0.0142(6) -0.0012(5) 0.0004(5) -0.0051(5)
C112 0.0131(7) 0.0116(6) 0.0189(7) -0.0018(5) -0.0003(5) -0.0025(5)
C113 0.0103(7) 0.0178(7) 0.0311(9) -0.0052(6) 0.0027(6) -0.0067(6)
C121 0.0135(6) 0.0124(6) 0.0138(6) 0.0008(5) -0.0022(5) -0.0076(5)
C122 0.0193(7) 0.0115(6) 0.0202(7) 0.0005(5) -0.0033(6) -0.0071(6)
C123 0.0246(8) 0.0183(7) 0.0140(7) 0.0017(5) -0.0017(6) -0.0121(7)
P2 0.00932(15) 0.00783(14) 0.01033(15) -0.00020(11) -0.00308(12) -0.00366(13)
C21 0.0089(6) 0.0085(5) 0.0134(6) 0.0005(4) -0.0017(5) -0.0037(5)
C22 0.0143(7) 0.0096(6) 0.0193(7) -0.0023(5) -0.0027(5) -0.0044(5)
C23 0.0136(7) 0.0081(6) 0.0225(7) -0.0012(5) -0.0021(6) -0.0009(5)
C24 0.0102(6) 0.0117(6) 0.0188(7) 0.0020(5) -0.0030(5) -0.0004(5)
C25 0.0120(6) 0.0117(6) 0.0131(6) 0.0019(5) -0.0028(5) -0.0039(5)
C26 0.0083(6) 0.0095(5) 0.0115(6) 0.0008(4) -0.0016(4) -0.0027(5)
C211 0.0114(6) 0.0100(5) 0.0156(6) 0.0000(5) -0.0039(5) -0.0052(5)
C212 0.0139(7) 0.0176(7) 0.0175(7) -0.0006(5) -0.0006(5) -0.0089(6)
C213 0.0159(7) 0.0143(6) 0.0261(8) -0.0028(6) -0.0028(6) -0.0095(6)
C221 0.0158(7) 0.0138(6) 0.0125(6) -0.0025(5) -0.0036(5) -0.0072(6)
C222 0.0185(7) 0.0213(7) 0.0153(7) -0.0054(6) 0.0001(6) -0.0099(6)
C223 0.0219(8) 0.0235(8) 0.0142(7) -0.0004(6) -0.0078(6) -0.0113(7)
P3 0.00802(15) 0.00742(14) 0.00990(15) 0.00041(11) -0.00191(12) -0.00221(13)
C31 0.0107(6) 0.0102(5) 0.0106(6) -0.0009(4) -0.0016(5) -0.0037(5)
C32 0.0111(6) 0.0135(6) 0.0145(6) -0.0009(5) -0.0001(5) -0.0029(5)
C33 0.0137(7) 0.0208(7) 0.0149(7) -0.0014(5) 0.0019(5) -0.0077(6)
C34 0.0168(7) 0.0195(7) 0.0117(6) 0.0017(5) -0.0007(5) -0.0088(6)
C35 0.0146(7) 0.0146(6) 0.0110(6) 0.0017(5) -0.0030(5) -0.0065(6)
C36 0.0108(6) 0.0107(5) 0.0098(6) -0.0005(4) -0.0018(4) -0.0046(5)
C311 0.0136(7) 0.0104(6) 0.0161(6) -0.0030(5) -0.0022(5) -0.0044(5)
C312 0.0178(7) 0.0127(6) 0.0243(8) -0.0070(6) 0.0005(6) -0.0041(6)
C313 0.0209(8) 0.0151(7) 0.0239(8) -0.0050(6) -0.0080(6) -0.0066(6)
C321 0.0104(6) 0.0100(6) 0.0135(6) 0.0012(5) -0.0033(5) -0.0018(5)
C322 0.0130(7) 0.0162(7) 0.0169(7) 0.0017(5) -0.0048(5) -0.0063(6)
C323 0.0181(7) 0.0123(6) 0.0184(7) 0.0050(5) -0.0077(6) -0.0043(6)

loop_
_atom_type_symbol
_atom_type_description
_atom_type_scat_dispersion_real
_atom_type_scat_dispersion_imag
_atom_type_scat_source
C C 0.0033 0.0016 'International Tables Vol C Tables 4.2.6.8 and 6.1.1.4'
H H 0.0000 0.0000 'International Tables Vol C Tables 4.2.6.8 and 6.1.1.4'
Si Si 0.0817 0.0704 'International Tables Vol C Tables 4.2.6.8 and 6.1.1.4'
P P 0.1023 0.0942 'International Tables Vol C Tables 4.2.6.8 and 6.1.1.4'
Ni Ni 0.3393 1.1124 'International Tables Vol C Tables 4.2.6.8 and 6.1.1.4'
Cl Cl 0.1484 0.1585 'International Tables Vol C Tables 4.2.6.8 and 6.1.1.4'

loop_
_geom_angle_atom_site_label_1
_geom_angle_atom_site_label_2
_geom_angle_atom_site_label_3
_geom_angle
Si1 Ni1 P1 85.076(16)
Si1 Ni1 P3 84.652(16)
P1 Ni1 P3 118.269(17)
Si1 Ni1 P2 84.776(16)
P1 Ni1 P2 119.831(16)
P3 Ni1 P2 119.496(17)
Si1 Ni1 Cl1 178.6(4)
P1 Ni1 Cl1 96.0(4)
P3 Ni1 Cl1 94.1(4)
P2 Ni1 Cl1 95.4(4)
Si1 Ni1 H100 174.3(9)
P1 Ni1 H100 91.3(9)
P3 Ni1 H100 101.0(9)
P2 Ni1 H100 93.2(9)
Cl1 Ni1 H100 7.1(10)
Ni1 Cl1 H100 12.1(17)
C36 Si1 C16 111.00(7)
C36 Si1 C26 110.78(7)
C16 Si1 C26 109.48(7)
C36 Si1 Ni1 108.71(5)
C16 Si1 Ni1 108.55(5)
C26 Si1 Ni1 108.24(5)
C11 P1 C121 106.39(7)
C11 P1 C111 99.38(7)
C121 P1 C111 99.38(7)
C11 P1 Ni1 108.73(5)
C121 P1 Ni1 116.51(5)
C111 P1 Ni1 124.11(5)
C12 C11 C16 120.08(14)
C12 C11 P1 125.04(12)
C16 C11 P1 114.87(11)
C13 C12 C11 120.08(16)
C13 C12 H12 120.0
C11 C12 H12 120.0
C12 C13 C14 120.00(16)
C12 C13 H13 120.0
C14 C13 H13 120.0
C15 C14 C13 120.02(15)
C15 C14 H14 120.0
C13 C14 H14 120.0
C14 C15 C16 120.87(16)
C14 C15 H15 119.6
C16 C15 H15 119.6
C15 C16 C11 118.95(14)
C15 C16 Si1 126.41(12)
C11 C16 Si1 114.30(11)
C112 C111 C113 108.88(13)
C112 C111 P1 111.20(10)
C113 C111 P1 115.42(11)
C112 C111 H111 107.0
C113 C111 H111 107.0
P1 C111 H111 107.0
C111 C112 H11A 109.5
C111 C112 H11B 109.5
H11A C112 H11B 109.5
C111 C112 H11C 109.5
H11A C112 H11C 109.5
H11B C112 H11C 109.5
C111 C113 H11D 109.5
C111 C113 H11E 109.5
H11D C113 H11E 109.5
C111 C113 H11F 109.5
H11D C113 H11F 109.5
H11E C113 H11F 109.5
C122 C121 C123 109.50(13)
C122 C121 P1 112.19(11)
C123 C121 P1 109.69(11)
C122 C121 H121 108.5
C123 C121 H121 108.5
P1 C121 H121 108.5
C121 C122 H12A 109.5
C121 C122 H12B 109.5
H12A C122 H12B 109.5
C121 C122 H12C 109.5
H12A C122 H12C 109.5
H12B C122 H12C 109.5
C121 C123 H12D 109.5
C121 C123 H12E 109.5
H12D C123 H12E 109.5
C121 C123 H12F 109.5
H12D C123 H12F 109.5
H12E C123 H12F 109.5
C21 P2 C221 105.20(7)
C21 P2 C211 100.02(7)
C221 P2 C211 99.81(7)
C21 P2 Ni1 108.47(5)
C221 P2 Ni1 116.12(5)
C211 P2 Ni1 124.74(5)
C22 C21 C26 119.93(13)
C22 C21 P2 125.40(12)
C26 C21 P2 114.66(10)
C23 C22 C21 119.99(15)
C23 C22 H22 120.0
C21 C22 H22 120.0
C24 C23 C22 120.13(14)
C24 C23 H23 119.9
C22 C23 H23 119.9
C23 C24 C25 120.33(14)
C23 C24 H24 119.8
C25 C24 H24 119.8
C24 C25 C26 120.63(15)
C24 C25 H25 119.7
C26 C25 H25 119.7
C25 C26 C21 118.98(13)
C25 C26 Si1 126.11(12)
C21 C26 Si1 114.34(10)
C212 C211 C213 108.52(13)
C212 C211 P2 112.35(11)
C213 C211 P2 114.95(11)
C212 C211 H211 106.9
C213 C211 H211 106.9
P2 C211 H211 106.9
C211 C212 H21A 109.5
C211 C212 H21B 109.5
H21A C212 H21B 109.5
C211 C212 H21C 109.5
H21A C212 H21C 109.5
H21B C212 H21C 109.5
C211 C213 H21D 109.5
C211 C213 H21E 109.5
H21D C213 H21E 109.5
C211 C213 H21F 109.5
H21D C213 H21F 109.5
H21E C213 H21F 109.5
C222 C221 C223 110.41(14)
C222 C221 P2 111.16(11)
C223 C221 P2 109.93(11)
C222 C221 H221 108.4
C223 C221 H221 108.4
P2 C221 H221 108.4
C221 C222 H22A 109.5
C221 C222 H22B 109.5
H22A C222 H22B 109.5
C221 C222 H22C 109.5
H22A C222 H22C 109.5
H22B C222 H22C 109.5
C221 C223 H22D 109.5
C221 C223 H22E 109.5
H22D C223 H22E 109.5
C221 C223 H22F 109.5
H22D C223 H22F 109.5
H22E C223 H22F 109.5
C31 P3 C321 105.98(7)
C31 P3 C311 100.03(7)
C321 P3 C311 99.61(7)
C31 P3 Ni1 108.66(5)
C321 P3 Ni1 115.41(5)
C311 P3 Ni1 124.89(5)
C32 C31 C36 119.77(14)
C32 C31 P3 125.21(11)
C36 C31 P3 115.01(11)
C33 C32 C31 120.36(14)
C33 C32 H32 119.8
C31 C32 H32 119.8
C32 C33 C34 120.21(15)
C32 C33 H33 119.9
C34 C33 H33 119.9
C35 C34 C33 119.87(15)
C35 C34 H34 120.1
C33 C34 H34 120.1
C34 C35 C36 121.02(14)
C34 C35 H35 119.5
C36 C35 H35 119.5
C35 C36 C31 118.75(14)
C35 C36 Si1 126.94(11)
C31 C36 Si1 113.88(10)
C312 C311 C313 108.49(14)
C312 C311 P3 115.69(12)
C313 C311 P3 111.57(11)
C312 C311 H311 106.9
C313 C311 H311 106.9
P3 C311 H311 106.9
C311 C312 H31A 109.5
C311 C312 H31B 109.5
H31A C312 H31B 109.5
C311 C312 H31C 109.5
H31A C312 H31C 109.5
H31B C312 H31C 109.5
C311 C313 H31D 109.5
C311 C313 H31E 109.5
H31D C313 H31E 109.5
C311 C313 H31F 109.5
H31D C313 H31F 109.5
H31E C313 H31F 109.5
C322 C321 C323 109.43(13)
C322 C321 P3 111.68(10)
C323 C321 P3 110.08(11)
C322 C321 H321 108.5
C323 C321 H321 108.5
P3 C321 H321 108.5
C321 C322 H32A 109.5
C321 C322 H32B 109.5
H32A C322 H32B 109.5
C321 C322 H32C 109.5
H32A C322 H32C 109.5
H32B C322 H32C 109.5
C321 C323 H32D 109.5
C321 C323 H32E 109.5
H32D C323 H32E 109.5
C321 C323 H32F 109.5
H32D C323 H32F 109.5
H32E C323 H32F 109.5

loop_
_geom_bond_atom_site_label_1
_geom_bond_atom_site_label_2
_geom_bond_distance
Ni1 Si1 2.2014(5)
Ni1 P1 2.2045(5)
Ni1 P3 2.2085(4)
Ni1 P2 2.2096(4)
Ni1 Cl1 2.345(16)
Ni1 H100 1.49(3)
Cl1 H100 0.88(3)
Si1 C36 1.8931(15)
Si1 C16 1.8966(16)
Si1 C26 1.8981(15)
P1 C11 1.8433(15)
P1 C121 1.8698(15)
P1 C111 1.8927(15)
C11 C12 1.403(2)
C11 C16 1.412(2)
C12 C13 1.396(2)
C12 H12 0.9500
C13 C14 1.399(3)
C13 H13 0.9500
C14 C15 1.391(3)
C14 H14 0.9500
C15 C16 1.401(2)
C15 H15 0.9500
C111 C112 1.532(2)
C111 C113 1.542(2)
C111 H111 1.0000
C112 H11A 0.9800
C112 H11B 0.9800
C112 H11C 0.9800
C113 H11D 0.9800
C113 H11E 0.9800
C113 H11F 0.9800
C121 C122 1.527(2)
C121 C123 1.533(2)
C121 H121 1.0000
C122 H12A 0.9800
C122 H12B 0.9800
C122 H12C 0.9800
C123 H12D 0.9800
C123 H12E 0.9800
C123 H12F 0.9800
P2 C21 1.8442(15)
P2 C221 1.8672(16)
P2 C211 1.8919(16)
C21 C22 1.404(2)
C21 C26 1.412(2)
C22 C23 1.394(2)
C22 H22 0.9500
C23 C24 1.388(2)
C23 H23 0.9500
C24 C25 1.393(2)
C24 H24 0.9500
C25 C26 1.398(2)
C25 H25 0.9500
C211 C212 1.530(2)
C211 C213 1.536(2)
C211 H211 1.0000
C212 H21A 0.9800
C212 H21B 0.9800
C212 H21C 0.9800
C213 H21D 0.9800
C213 H21E 0.9800
C213 H21F 0.9800
C221 C222 1.527(2)
C221 C223 1.536(2)
C221 H221 1.0000
C222 H22A 0.9800
C222 H22B 0.9800
C222 H22C 0.9800
C223 H22D 0.9800
C223 H22E 0.9800
C223 H22F 0.9800
P3 C31 1.8438(15)
P3 C321 1.8628(16)
P3 C311 1.8883(15)
C31 C32 1.400(2)
C31 C36 1.416(2)
C32 C33 1.389(2)
C32 H32 0.9500
C33 C34 1.394(2)
C33 H33 0.9500
C34 C35 1.390(2)
C34 H34 0.9500
C35 C36 1.400(2)
C35 H35 0.9500
C311 C312 1.536(2)
C311 C313 1.536(2)
C311 H311 1.0000
C312 H31A 0.9800
C312 H31B 0.9800
C312 H31C 0.9800
C313 H31D 0.9800
C313 H31E 0.9800
C313 H31F 0.9800
C321 C322 1.526(2)
C321 C323 1.532(2)
C321 H321 1.0000
C322 H32A 0.9800
C322 H32B 0.9800
C322 H32C 0.9800
C323 H32D 0.9800
C323 H32E 0.9800
C323 H32F 0.9800
